data_4037399
loop_
_publ_author_name
'Sengoden, Mani'
'Irie, Ryo'
'Punniyamurthy, Tharmalingam'

_publ_section_title
;
 Enantiospecific Aluminum-Catalyzed (3+2) Cycloaddition of Unactivated
 Aziridines with Isothiocyanates.
;
_journal_issue 22
_journal_name_full 'The Journal of organic chemistry'
_journal_page_first 11508
_journal_page_last 11513
_journal_paper_doi 10.1021/acs.joc.6b02190
_journal_volume 81
_journal_year 2016
_chemical_absolute_configuration syn
_chemical_compound_source synthesized
_chemical_formula_moiety 'C18 H20 N2 S'
_chemical_formula_sum 'C18 H20 N2 S'
_chemical_formula_weight 296.42
_chemical_name_systematic (R,Z)-N-(3-Isopropyl-5-phenylthiazolidin-2-ylidene)aniline
_space_group_crystal_system orthorhombic
_space_group_IT_number 19
_space_group_name_Hall 'P 2ac 2ab'
_space_group_name_H-M_alt 'P 21 21 21'
_symmetry_cell_setting orthorhombic
_atom_sites_solution_hydrogens geom
_audit_creation_method SHELXL-2014/7
_cell_angle_alpha 90
_cell_angle_beta 90
_cell_angle_gamma 90
_cell_formula_units_Z 4
_cell_length_a 9.0184(6)
_cell_length_b 11.6977(8)
_cell_length_c 15.8224(10)
_cell_measurement_reflns_used 1782
_cell_measurement_temperature 296(2)
_cell_measurement_theta_max 18.99
_cell_measurement_theta_min 2.57
_cell_volume 1669.18(19)
_computing_cell_refinement 'Bruker SMART'
_computing_data_collection 'Bruker SMART'
_computing_data_reduction 'Bruker SAINT'
_computing_molecular_graphics Wingx
_computing_publication_material Wingx
_computing_structure_refinement 'SHELXL-2014/7 (Sheldrick, 2014)'
_computing_structure_solution 'SHELXS-2014/7 (Sheldrick, 2014)'
_diffrn_ambient_temperature 296(2)
_diffrn_measured_fraction_theta_full 0.999
_diffrn_measured_fraction_theta_max 0.993
_diffrn_measurement_device_type 'CCD area detector'
_diffrn_measurement_method 'phi and omega scans'
_diffrn_radiation_monochromator graphite
_diffrn_radiation_type MoK\a
_diffrn_radiation_wavelength 0.71073
_diffrn_reflns_av_R_equivalents 0.0422
_diffrn_reflns_av_unetI/netI 0.0497
_diffrn_reflns_Laue_measured_fraction_full 0.999
_diffrn_reflns_Laue_measured_fraction_max 0.993
_diffrn_reflns_limit_h_max 11
_diffrn_reflns_limit_h_min -11
_diffrn_reflns_limit_k_max 15
_diffrn_reflns_limit_k_min -12
_diffrn_reflns_limit_l_max 20
_diffrn_reflns_limit_l_min -19
_diffrn_reflns_number 12947
_diffrn_reflns_point_group_measured_fraction_full 0.997
_diffrn_reflns_point_group_measured_fraction_max 0.982
_diffrn_reflns_theta_full 25.242
_diffrn_reflns_theta_max 27.411
_diffrn_reflns_theta_min 2.165
_diffrn_source 'sealed tube'
_exptl_absorpt_coefficient_mu 0.189
_exptl_absorpt_correction_T_max 0.972
_exptl_absorpt_correction_T_min 0.956
_exptl_crystal_colour colorless
_exptl_crystal_density_diffrn 1.180
_exptl_crystal_density_method 'not measured'
_exptl_crystal_description rectangular
_exptl_crystal_F_000 632
_exptl_crystal_size_max 0.350
_exptl_crystal_size_mid 0.200
_exptl_crystal_size_min 0.150
_refine_diff_density_max 0.881
_refine_diff_density_min -0.639
_refine_diff_density_rms 0.053
_refine_ls_abs_structure_details
;
 Flack x determined using 586 quotients [(I+)-(I-)]/[(I+)+(I-)]
 (Parsons, Flack and Wagner, Acta Cryst. B69 (2013) 249-259).
;
_refine_ls_abs_structure_Flack 0.05(6)
_refine_ls_extinction_method none
_refine_ls_goodness_of_fit_ref 1.057
_refine_ls_hydrogen_treatment constr
_refine_ls_matrix_type full
_refine_ls_number_parameters 192
_refine_ls_number_reflns 3804
_refine_ls_number_restraints 0
_refine_ls_restrained_S_all 1.057
_refine_ls_R_factor_all 0.1435
_refine_ls_R_factor_gt 0.0817
_refine_ls_shift/su_max 0.000
_refine_ls_shift/su_mean 0.000
_refine_ls_structure_factor_coef Fsqd
_refine_ls_weighting_details 'w=1/[\s^2^(Fo^2^)+(0.1240P)^2^+0.6648P] where P=(Fo^2^+2Fc^2^)/3'
_refine_ls_weighting_scheme calc
_refine_ls_wR_factor_gt 0.2266
_refine_ls_wR_factor_ref 0.2662
_reflns_Friedel_coverage 0.729
_reflns_Friedel_fraction_full 0.993
_reflns_Friedel_fraction_max 0.968
_reflns_number_gt 2012
_reflns_number_total 3804
_reflns_threshold_expression 'I > 2\s(I)'
_cod_data_source_file jo6b02190_si_002.cif
_cod_data_source_block 3a
_cod_database_code 4037399
_shelx_shelxl_version_number 2014/7
_shelx_space_group_comment
;
The symmetry employed for this shelxl refinement is uniquely defined
by the following loop, which should always be used as a source of
symmetry information in preference to the above space-group names.
They are only intended as comments.
;
_shelx_estimated_absorpt_t_min 0.932
_shelx_estimated_absorpt_t_max 0.972

loop_
_space_group_symop_operation_xyz
'x, y, z'
'-x+1/2, -y, z+1/2'
'-x, y+1/2, -z+1/2'
'x+1/2, -y+1/2, -z'

loop_
_atom_site_label
_atom_site_type_symbol
_atom_site_fract_x
_atom_site_fract_y
_atom_site_fract_z
_atom_site_U_iso_or_equiv
_atom_site_adp_type
_atom_site_occupancy
_atom_site_site_symmetry_order
_atom_site_calc_flag
_atom_site_refinement_flags_posn
_atom_site_refinement_flags_adp
C1 C 0.4328(9) 0.0645(7) 0.1855(5) 0.083(2) Uani 1 1 d . .
H14 H 0.3696 0.0029 0.1762 0.100 Uiso 1 1 calc R U
C2 C 0.5852(12) 0.0473(10) 0.1884(6) 0.110(3) Uani 1 1 d . .
H18 H 0.6246 -0.0255 0.1814 0.132 Uiso 1 1 calc R U
C3 C 0.6764(11) 0.1386(17) 0.2015(6) 0.132(4) Uani 1 1 d . .
H19 H 0.7782 0.1265 0.2039 0.159 Uiso 1 1 calc R U
C4 C 0.6258(12) 0.2421(13) 0.2108(7) 0.131(4) Uani 1 1 d . .
H12 H 0.6908 0.3030 0.2185 0.158 Uiso 1 1 calc R U
C5 C 0.4790(10) 0.2600(8) 0.2091(5) 0.102(3) Uani 1 1 d . .
H6 H 0.4436 0.3340 0.2167 0.123 Uiso 1 1 calc R U
C6 C 0.3763(7) 0.1709(6) 0.1962(4) 0.0662(17) Uani 1 1 d . .
C9 C -0.0432(9) 0.4212(6) 0.1113(4) 0.077(2) Uani 1 1 d . .
H9 H -0.1196 0.4579 0.1460 0.093 Uiso 1 1 calc R U
C10 C -0.1215(10) 0.3571(9) 0.0389(5) 0.111(3) Uani 1 1 d . .
H11A H -0.1940 0.4063 0.0134 0.167 Uiso 1 1 calc R U
H11B H -0.1696 0.2903 0.0610 0.167 Uiso 1 1 calc R U
H11C H -0.0496 0.3349 -0.0027 0.167 Uiso 1 1 calc R U
C11 C 0.0553(14) 0.5116(8) 0.0783(7) 0.117(3) Uani 1 1 d . .
H17A H 0.1332 0.4774 0.0455 0.175 Uiso 1 1 calc R U
H17B H 0.0977 0.5533 0.1246 0.175 Uiso 1 1 calc R U
H17C H -0.0008 0.5628 0.0433 0.175 Uiso 1 1 calc R U
C13 C -0.0636(8) 0.4010(7) 0.3803(4) 0.074(2) Uani 1 1 d . .
C14 C 0.0162(10) 0.4723(12) 0.4315(6) 0.124(4) Uani 1 1 d . .
H21 H 0.0781 0.5269 0.4075 0.149 Uiso 1 1 calc R U
C15 C 0.0062(11) 0.4644(13) 0.5176(6) 0.137(5) Uani 1 1 d . .
H22 H 0.0605 0.5136 0.5520 0.165 Uiso 1 1 calc R U
C16 C -0.0853(11) 0.3827(11) 0.5529(6) 0.119(4) Uani 1 1 d . .
H20 H -0.0889 0.3738 0.6113 0.143 Uiso 1 1 calc R U
C17 C -0.1690(13) 0.3160(8) 0.5030(5) 0.109(3) Uani 1 1 d . .
H15 H -0.2348 0.2643 0.5272 0.131 Uiso 1 1 calc R U
C18 C -0.1587(12) 0.3234(7) 0.4176(5) 0.097(3) Uani 1 1 d . .
H13 H -0.2161 0.2757 0.3838 0.116 Uiso 1 1 calc R U
N1 N -0.0574(7) 0.4110(5) 0.2908(3) 0.0778(17) Uani 1 1 d . .
N2 N 0.0371(6) 0.3392(5) 0.1651(3) 0.0630(14) Uani 1 1 d . .
C7 C 0.2120(7) 0.1917(7) 0.1963(4) 0.0735(18) Uani 1 1 d . .
H1 H 0.1598 0.1196 0.1857 0.088 Uiso 1 1 calc R U
C8 C 0.1630(10) 0.2810(7) 0.1317(4) 0.093(2) Uani 1 1 d . .
H2A H 0.2427 0.3349 0.1212 0.112 Uiso 1 1 calc R U
H2B H 0.1375 0.2443 0.0787 0.112 Uiso 1 1 calc R U
C12 C 0.0278(7) 0.3437(6) 0.2511(3) 0.0580(16) Uani 1 1 d . .
S1 S 0.1525(2) 0.2510(2) 0.29829(10) 0.0960(9) Uani 1 1 d . .

loop_
_atom_site_aniso_label
_atom_site_aniso_U_11
_atom_site_aniso_U_22
_atom_site_aniso_U_33
_atom_site_aniso_U_23
_atom_site_aniso_U_13
_atom_site_aniso_U_12
C1 0.085(5) 0.087(5) 0.077(5) 0.016(4) 0.006(4) 0.005(4)
C2 0.100(7) 0.118(7) 0.114(8) 0.035(6) 0.019(6) 0.042(6)
C3 0.070(6) 0.239(15) 0.088(6) 0.011(9) 0.008(5) 0.007(9)
C4 0.093(7) 0.184(12) 0.117(8) -0.058(9) 0.036(6) -0.035(8)
C5 0.110(7) 0.105(6) 0.092(6) -0.028(6) 0.025(5) -0.005(5)
C6 0.083(4) 0.069(4) 0.047(3) 0.000(3) 0.009(3) 0.003(4)
C9 0.095(5) 0.084(5) 0.053(4) 0.012(3) 0.000(4) 0.010(4)
C10 0.104(6) 0.151(8) 0.078(5) 0.010(6) -0.027(5) 0.012(6)
C11 0.158(10) 0.087(6) 0.106(7) 0.027(5) -0.014(6) 0.002(6)
C13 0.070(4) 0.101(5) 0.051(4) 0.007(4) 0.010(3) 0.015(4)
C14 0.082(6) 0.225(12) 0.066(5) -0.002(7) 0.012(4) -0.042(7)
C15 0.083(6) 0.253(15) 0.076(6) -0.021(8) 0.000(5) -0.029(8)
C16 0.111(7) 0.187(11) 0.059(5) 0.015(6) 0.023(5) 0.005(8)
C17 0.148(8) 0.111(7) 0.069(5) 0.011(5) 0.034(6) 0.005(7)
C18 0.146(7) 0.081(5) 0.063(4) 0.002(4) 0.023(5) -0.004(6)
N1 0.096(4) 0.087(4) 0.051(3) 0.011(3) 0.010(3) 0.019(3)
N2 0.066(3) 0.081(4) 0.042(2) 0.007(2) -0.001(2) 0.012(3)
C7 0.071(4) 0.093(5) 0.057(4) 0.008(3) 0.006(3) 0.020(4)
C8 0.103(6) 0.115(6) 0.060(4) 0.020(4) 0.011(4) 0.029(5)
C12 0.052(3) 0.076(4) 0.045(3) 0.008(3) 0.002(2) -0.014(3)
S1 0.0994(14) 0.1376(19) 0.0511(9) 0.0236(11) 0.0091(9) 0.0490(13)

loop_
_atom_type_symbol
_atom_type_description
_atom_type_scat_dispersion_real
_atom_type_scat_dispersion_imag
_atom_type_scat_source
C C 0.0030 0.0020 'International Tables Vol C Tables 4.2.6.8 and 6.1.1.4'
H H 0.0000 0.0000 'International Tables Vol C Tables 4.2.6.8 and 6.1.1.4'
N N 0.0060 0.0030 'International Tables Vol C Tables 4.2.6.8 and 6.1.1.4'
S S 0.1250 0.1230 'International Tables Vol C Tables 4.2.6.8 and 6.1.1.4'

loop_
_geom_angle_atom_site_label_1
_geom_angle_atom_site_label_2
_geom_angle_atom_site_label_3
_geom_angle
C6 C1 C2 120.0(9)
C3 C2 C1 119.2(10)
C4 C3 C2 122.3(10)
C3 C4 C5 119.2(10)
C4 C5 C6 122.4(10)
C1 C6 C5 116.8(7)
C1 C6 C7 121.3(7)
C5 C6 C7 121.9(7)
N2 C9 C11 112.0(7)
N2 C9 C10 109.7(6)
C11 C9 C10 111.2(7)
C14 C13 C18 118.4(7)
C14 C13 N1 121.3(7)
C18 C13 N1 120.2(7)
C13 C14 C15 121.0(10)
C14 C15 C16 119.2(11)
C17 C16 C15 120.0(8)
C16 C17 C18 120.7(10)
C17 C18 C13 120.6(9)
C12 N1 C13 117.8(5)
C12 N2 C8 115.9(5)
C12 N2 C9 121.4(6)
C8 N2 C9 119.2(5)
C6 C7 C8 113.3(6)
C6 C7 S1 110.5(5)
C8 C7 S1 104.1(5)
N2 C8 C7 108.0(5)
N1 C12 N2 123.7(6)
N1 C12 S1 124.8(5)
N2 C12 S1 111.5(5)
C12 S1 C7 92.8(3)

loop_
_geom_bond_atom_site_label_1
_geom_bond_atom_site_label_2
_geom_bond_distance
C1 C6 1.356(10)
C1 C2 1.390(12)
C2 C3 1.364(16)
C3 C4 1.302(16)
C4 C5 1.341(14)
C5 C6 1.409(11)
C6 C7 1.501(9)
C9 N2 1.472(8)
C9 C11 1.476(12)
C9 C10 1.540(11)
C13 C14 1.367(12)
C13 C18 1.381(11)
C13 N1 1.423(8)
C14 C15 1.368(13)
C15 C16 1.382(15)
C16 C17 1.342(13)
C17 C18 1.359(10)
N1 C12 1.266(8)
N2 C12 1.365(7)
N2 C8 1.425(9)
C7 C8 1.527(9)
C7 S1 1.837(7)
C12 S1 1.731(7)
